data_7201466
loop_
_publ_author_name
'Braga, Dario'
'Grepioni, Fabrizia'
'Andr\'e, V\^ania'
'Duarte, M. Teresa'

_publ_section_title
;
 Drug-containing coordination and hydrogen bonding networks obtained
 mechanochemically
;
_journal_issue 12
_journal_name_full CrystEngComm
_journal_page_first 2618
_journal_paper_doi 10.1039/b913433f
_journal_volume 11
_journal_year 2009
_chemical_formula_sum 'C12 H28 Cl2 N4 Ni O8'
_chemical_formula_weight 485.97
_chemical_name_systematic
;
?
;
_space_group_IT_number 14
_symmetry_cell_setting monoclinic
_symmetry_space_group_name_Hall '-P 2ybc'
_symmetry_space_group_name_H-M 'P 1 21/c 1'
_atom_sites_solution_hydrogens geom
_atom_sites_solution_primary direct
_atom_sites_solution_secondary difmap
_audit_creation_method SHELXL-97
_cell_angle_alpha 90.00
_cell_angle_beta 113.769(6)
_cell_angle_gamma 90.00
_cell_formula_units_Z 2
_cell_length_a 9.6316(7)
_cell_length_b 7.3983(5)
_cell_length_c 15.8730(14)
_cell_measurement_temperature 293(2)
_cell_volume 1035.13(15)
_computing_structure_refinement 'SHELXL-97 (Sheldrick, 1997)'
_computing_structure_solution 'SHELXS-97 (Sheldrick, 1990)'
_diffrn_ambient_temperature 293(2)
_diffrn_measured_fraction_theta_full 0.944
_diffrn_measured_fraction_theta_max 0.944
_diffrn_radiation_monochromator graphite
_diffrn_radiation_source 'fine-focus sealed tube'
_diffrn_radiation_type MoK\a
_diffrn_radiation_wavelength 0.71073
_diffrn_reflns_av_R_equivalents 0.0759
_diffrn_reflns_av_sigmaI/netI 0.1864
_diffrn_reflns_limit_h_max 10
_diffrn_reflns_limit_h_min -11
_diffrn_reflns_limit_k_max 7
_diffrn_reflns_limit_k_min -8
_diffrn_reflns_limit_l_max 17
_diffrn_reflns_limit_l_min -19
_diffrn_reflns_number 4466
_diffrn_reflns_theta_full 25.50
_diffrn_reflns_theta_max 25.50
_diffrn_reflns_theta_min 2.80
_exptl_absorpt_coefficient_mu 1.240
_exptl_absorpt_correction_T_max 1.0000
_exptl_absorpt_correction_T_min 0.9238
_exptl_absorpt_correction_type multi-scan
_exptl_crystal_colour light_green
_exptl_crystal_density_diffrn 1.559
_exptl_crystal_density_method 'not measured'
_exptl_crystal_description prism
_exptl_crystal_F_000 508
_exptl_crystal_size_max 0.30
_exptl_crystal_size_mid 0.23
_exptl_crystal_size_min 0.20
_refine_diff_density_max 0.353
_refine_diff_density_min -0.575
_refine_diff_density_rms 0.090
_refine_ls_extinction_method none
_refine_ls_goodness_of_fit_ref 0.728
_refine_ls_hydrogen_treatment constr
_refine_ls_matrix_type full
_refine_ls_number_parameters 124
_refine_ls_number_reflns 1817
_refine_ls_number_restraints 0
_refine_ls_restrained_S_all 0.728
_refine_ls_R_factor_all 0.1543
_refine_ls_R_factor_gt 0.0695
_refine_ls_shift/su_max 0.000
_refine_ls_shift/su_mean 0.000
_refine_ls_structure_factor_coef Fsqd
_refine_ls_weighting_details 'calc w=1/[\s^2^(Fo^2^)+(0.2000P)^2^+0.0000P] where P=(Fo^2^+2Fc^2^)/3'
_refine_ls_weighting_scheme calc
_refine_ls_wR_factor_gt 0.1879
_refine_ls_wR_factor_ref 0.2429
_reflns_number_gt 955
_reflns_number_total 1817
_reflns_threshold_expression >2sigma(I)
_cod_data_source_file b913433f.txt
_cod_data_source_block 2
_cod_depositor_comments
;
The following automatic conversions were performed:
'_symmetry_cell_setting' value 'Monoclinic' changed to 'monoclinic'
according to '/home/saulius/struct/CIF-dictionaries/cif_core.dic'
dictionary named 'cif_core.dic' version 2.4.1 from 2010-06-29.

Automatic conversion script
Id: cif_fix_enum 1527 2010-12-29 10:47:43Z saulius 
;
_cod_original_cell_volume 1035.13(14)
_cod_original_sg_symbol_H-M P2(1)/c
_cod_original_formula_sum 'C12 H28 Cl2 N4 Ni1 O8'
_cod_database_code 7201466

loop_
_symmetry_equiv_pos_as_xyz
'x, y, z'
'-x, y+1/2, -z+1/2'
'-x, -y, -z'
'x, -y-1/2, z-1/2'

loop_
_atom_site_label
_atom_site_type_symbol
_atom_site_fract_x
_atom_site_fract_y
_atom_site_fract_z
_atom_site_U_iso_or_equiv
_atom_site_adp_type
_atom_site_occupancy
_atom_site_symmetry_multiplicity
_atom_site_calc_flag
_atom_site_refinement_flags
_atom_site_disorder_assembly
_atom_site_disorder_group
Ni1 Ni 0.0000 0.0000 0.0000 0.0200(5) Uani 1 2 d S . .
O1 O 0.2176(6) 0.0114(9) 0.0979(4) 0.0286(15) Uani 1 1 d . . .
H1 H 0.2330 0.0789 0.1445 0.034 Uiso 1 1 d R . .
H2 H 0.2440 -0.0861 0.1155 0.034 Uiso 1 1 d R . .
O2 O -0.0328(7) -0.1958(9) 0.0844(4) 0.0287(16) Uani 1 1 d . . .
O3 O -0.0542(6) -0.7964(8) 0.0678(4) 0.0260(15) Uani 1 1 d . . .
N1 N -0.1942(9) -0.3940(12) -0.0163(5) 0.044(2) Uani 1 1 d . . .
H10 H -0.2121 -0.3310 -0.0625 0.053 Uiso 1 1 d R . .
H11 H -0.2361 -0.4880 -0.0205 0.053 Uiso 1 1 d R . .
N2 N -0.1897(8) -0.6170(10) 0.1217(5) 0.0262(19) Uani 1 1 d . . .
C1 C -0.1038(9) -0.3407(13) 0.0661(6) 0.024(2) Uani 1 1 d . . .
C2 C -0.0852(10) -0.4663(11) 0.1451(6) 0.024(2) Uani 1 1 d . . .
H2A H 0.0178 -0.5125 0.1704 0.029 Uiso 1 1 d R . .
H2B H -0.0985 -0.3968 0.1931 0.029 Uiso 1 1 d R . .
C3 C -0.1660(10) -0.7744(13) 0.0876(6) 0.025(2) Uani 1 1 d . . .
C4 C -0.2907(10) -0.9014(14) 0.0787(7) 0.030(2) Uani 1 1 d . . .
H4A H -0.2561 -0.9933 0.1263 0.036 Uiso 1 1 d R . .
H4B H -0.3292 -0.9600 0.0190 0.036 Uiso 1 1 d R . .
C5 C -0.4113(12) -0.7850(15) 0.0897(8) 0.046(3) Uani 1 1 d . . .
H5A H -0.4601 -0.8477 0.1241 0.056 Uiso 1 1 d R . .
H5B H -0.4877 -0.7514 0.0300 0.056 Uiso 1 1 d R . .
C6 C -0.3269(12) -0.6208(14) 0.1403(8) 0.047(3) Uani 1 1 d . . .
H6A H -0.3865 -0.5120 0.1174 0.057 Uiso 1 1 d R . .
H6B H -0.3018 -0.6322 0.2057 0.057 Uiso 1 1 d R . .
O4 O -0.3621(7) -0.6858(9) -0.1467(5) 0.0433(19) Uani 1 1 d . . .
H3 H -0.4477 -0.7113 -0.1801 0.052 Uiso 1 1 d R . .
H4 H -0.3437 -0.5973 -0.1771 0.052 Uiso 1 1 d R . .
Cl1 Cl 0.3087(3) -0.6794(4) 0.24174(16) 0.0376(7) Uani 1 1 d . . .

loop_
_atom_site_aniso_label
_atom_site_aniso_U_11
_atom_site_aniso_U_22
_atom_site_aniso_U_33
_atom_site_aniso_U_23
_atom_site_aniso_U_13
_atom_site_aniso_U_12
Ni1 0.0240(8) 0.0087(9) 0.0273(9) -0.0020(8) 0.0101(6) -0.0012(8)
O1 0.029(3) 0.021(4) 0.030(3) -0.001(3) 0.006(3) 0.003(3)
O2 0.036(4) 0.018(4) 0.031(4) -0.009(3) 0.013(3) -0.013(3)
O3 0.022(3) 0.019(4) 0.035(4) -0.005(3) 0.010(3) -0.009(3)
N1 0.061(6) 0.028(6) 0.026(4) 0.016(4) -0.002(4) -0.011(5)
N2 0.035(4) 0.020(5) 0.038(5) 0.002(4) 0.030(4) 0.000(4)
C1 0.023(4) 0.024(6) 0.031(5) -0.004(5) 0.015(4) 0.007(4)
C2 0.040(5) 0.013(6) 0.023(5) -0.011(4) 0.017(4) -0.010(4)
C3 0.034(5) 0.021(6) 0.019(5) 0.007(4) 0.009(4) -0.005(4)
C4 0.034(5) 0.024(6) 0.039(6) -0.006(5) 0.021(4) -0.006(5)
C5 0.049(7) 0.032(7) 0.073(8) -0.012(6) 0.040(6) -0.013(6)
C6 0.052(6) 0.036(7) 0.072(8) -0.010(7) 0.044(6) -0.005(6)
O4 0.040(4) 0.022(4) 0.050(4) 0.002(4) 0.000(3) -0.001(3)
Cl1 0.0419(14) 0.0319(16) 0.0327(13) -0.0033(12) 0.0083(10) 0.0036(13)

loop_
_atom_type_symbol
_atom_type_description
_atom_type_scat_dispersion_real
_atom_type_scat_dispersion_imag
_atom_type_scat_source
C C 0.0033 0.0016 'International Tables Vol C Tables 4.2.6.8 and 6.1.1.4'
H H 0.0000 0.0000 'International Tables Vol C Tables 4.2.6.8 and 6.1.1.4'
Cl Cl 0.1484 0.1585 'International Tables Vol C Tables 4.2.6.8 and 6.1.1.4'
N N 0.0061 0.0033 'International Tables Vol C Tables 4.2.6.8 and 6.1.1.4'
Ni Ni 0.3393 1.1124 'International Tables Vol C Tables 4.2.6.8 and 6.1.1.4'
O O 0.0106 0.0060 'International Tables Vol C Tables 4.2.6.8 and 6.1.1.4'

loop_
_geom_angle_atom_site_label_1
_geom_angle_atom_site_label_2
_geom_angle_atom_site_label_3
_geom_angle
_geom_angle_site_symmetry_1
_geom_angle_site_symmetry_3
_geom_angle_publ_flag
O3 Ni1 O3 180.0(3) 1_565 3_545 ?
O3 Ni1 O1 88.3(2) 1_565 . ?
O3 Ni1 O1 91.7(2) 3_545 . ?
O3 Ni1 O1 91.7(2) 1_565 3 ?
O3 Ni1 O1 88.3(2) 3_545 3 ?
O1 Ni1 O1 180.0(5) . 3 ?
O3 Ni1 O2 92.1(2) 1_565 . ?
O3 Ni1 O2 87.9(2) 3_545 . ?
O1 Ni1 O2 85.1(2) . . ?
O1 Ni1 O2 94.9(2) 3 . ?
O3 Ni1 O2 87.9(2) 1_565 3 ?
O3 Ni1 O2 92.1(2) 3_545 3 ?
O1 Ni1 O2 94.9(2) . 3 ?
O1 Ni1 O2 85.1(2) 3 3 ?
O2 Ni1 O2 180.0(4) . 3 ?
Ni1 O1 H1 116.7 . . ?
Ni1 O1 H2 108.7 . . ?
H1 O1 H2 108.3 . . ?
C1 O2 Ni1 131.5(6) . . ?
C3 O3 Ni1 131.3(6) . 1_545 ?
C1 N1 H10 122.3 . . ?
C1 N1 H11 117.4 . . ?
H10 N1 H11 120.2 . . ?
C3 N2 C2 123.9(7) . . ?
C3 N2 C6 112.2(8) . . ?
C2 N2 C6 123.6(8) . . ?
O2 C1 N1 125.3(9) . . ?
O2 C1 C2 117.8(8) . . ?
N1 C1 C2 117.0(8) . . ?
N2 C2 C1 115.0(7) . . ?
N2 C2 H2A 108.9 . . ?
C1 C2 H2A 108.6 . . ?
N2 C2 H2B 108.2 . . ?
C1 C2 H2B 108.5 . . ?
H2A C2 H2B 107.4 . . ?
O3 C3 N2 121.3(8) . . ?
O3 C3 C4 129.8(9) . . ?
N2 C3 C4 108.9(8) . . ?
C3 C4 C5 104.9(8) . . ?
C3 C4 H4A 111.0 . . ?
C5 C4 H4A 110.4 . . ?
C3 C4 H4B 110.6 . . ?
C5 C4 H4B 111.0 . . ?
H4A C4 H4B 108.9 . . ?
C6 C5 C4 104.3(8) . . ?
C6 C5 H5A 111.5 . . ?
C4 C5 H5A 111.2 . . ?
C6 C5 H5B 110.4 . . ?
C4 C5 H5B 110.4 . . ?
H5A C5 H5B 108.9 . . ?
N2 C6 C5 104.2(8) . . ?
N2 C6 H6A 110.8 . . ?
C5 C6 H6A 111.1 . . ?
N2 C6 H6B 111.1 . . ?
C5 C6 H6B 110.4 . . ?
H6A C6 H6B 109.1 . . ?
H3 O4 H4 101.2 . . ?

loop_
_geom_bond_atom_site_label_1
_geom_bond_atom_site_label_2
_geom_bond_distance
_geom_bond_site_symmetry_2
_geom_bond_publ_flag
Ni1 O3 2.038(6) 1_565 ?
Ni1 O3 2.038(6) 3_545 ?
Ni1 O1 2.047(5) . ?
Ni1 O1 2.047(5) 3 ?
Ni1 O2 2.082(6) . ?
Ni1 O2 2.082(6) 3 ?
O1 H1 0.8544 . ?
O1 H2 0.7783 . ?
O2 C1 1.242(11) . ?
O3 C3 1.247(10) . ?
O3 Ni1 2.038(6) 1_545 ?
N1 C1 1.305(11) . ?
N1 H10 0.8263 . ?
N1 H11 0.7933 . ?
N2 C3 1.342(12) . ?
N2 C2 1.447(11) . ?
N2 C6 1.466(11) . ?
C1 C2 1.512(12) . ?
C2 H2A 0.9701 . ?
C2 H2B 0.9695 . ?
C3 C4 1.487(12) . ?
C4 C5 1.511(13) . ?
C4 H4A 0.9702 . ?
C4 H4B 0.9696 . ?
C5 C6 1.501(14) . ?
C5 H5A 0.9701 . ?
C5 H5B 0.9691 . ?
C6 H6A 0.9702 . ?
C6 H6B 0.9700 . ?
O4 H3 0.8025 . ?
O4 H4 0.8729 . ?
